data_7711879
loop_
_publ_author_name
'Jiang, Ming'
'Zhang, Juzheng'
'Xu, Shihang'
'Li, Yanping'
'Li, Wenjuan'
'Liang, Hong'
'Yang, Feng'

_publ_section_title
;
 Designing a multitarget In(III) compound to overcome the resistance of
 lung cancer cells to cisplatin.
;
_journal_issue 2
_journal_name_full 'Dalton transactions (Cambridge, England : 2003)'
_journal_page_first 269
_journal_page_last 280
_journal_paper_doi 10.1039/d2dt03374g
_journal_volume 52
_journal_year 2023
_chemical_formula_moiety 'C10 H13 Cl2 In N4 S'
_chemical_formula_sum 'C10 H13 Cl2 In N4 S'
_chemical_formula_weight 407.02
_space_group_crystal_system triclinic
_space_group_IT_number 2
_space_group_name_Hall '-P 1'
_space_group_name_H-M_alt 'P -1'
_atom_sites_solution_hydrogens geom
_audit_creation_date 2022-11-09
_audit_creation_method
;
Olex2 1.5
(compiled 2022.04.07 svn.rca3783a0 for OlexSys, GUI svn.r6498)
;
_audit_update_record
;
2022-11-13 deposited with the CCDC.	2022-12-02 downloaded from the CCDC.
;
_cell_angle_alpha 66.806(2)
_cell_angle_beta 84.288(2)
_cell_angle_gamma 75.692(2)
_cell_formula_units_Z 2
_cell_length_a 8.8088(2)
_cell_length_b 8.9236(2)
_cell_length_c 10.4075(2)
_cell_measurement_reflns_used 8332
_cell_measurement_temperature 296(2)
_cell_measurement_theta_max 29.7010
_cell_measurement_theta_min 3.8490
_cell_volume 728.65(3)
_computing_cell_refinement 'CrysAlisPro 1.171.38.43 (Rigaku OD, 2015)'
_computing_data_collection 'CrysAlisPro 1.171.38.43 (Rigaku OD, 2015)'
_computing_data_reduction 'CrysAlisPro 1.171.38.43 (Rigaku OD, 2015)'
_computing_molecular_graphics 'Olex2 1.5 (Dolomanov et al., 2009)'
_computing_publication_material 'Olex2 1.5 (Dolomanov et al., 2009)'
_computing_structure_refinement 'SHELXL 2018/3 (Sheldrick, 2015)'
_computing_structure_solution 'XT (Sheldrick, 2015)'
_diffrn_ambient_temperature 296.15
_diffrn_detector 'CCD plate'
_diffrn_detector_area_resol_mean 10.6296
_diffrn_detector_type Atlas
_diffrn_measured_fraction_theta_full 0.997
_diffrn_measured_fraction_theta_max 0.997
_diffrn_measurement_details
;
List of Runs (angles in degrees, time in seconds):

  # Type    Start    End  Width  t~exp~   \w     \q     \k     \f   Frames
#--------------------------------------------------------------------------
  1  \w    -62.00  41.50   0.75    1.00    --   12.20 -57.00-180.00  138
  2  \w    -21.00  90.00   0.75    1.00    --   12.20  77.00  90.00  148
  3  \w    -17.00  85.00   0.75    1.00    --   12.20  57.00 -30.00  136
  4  \w    -20.00  53.50   0.75    1.00    --   12.20 -99.00   0.00   98
  5  \w    -17.00  85.00   0.75    1.00    --   12.20  57.00-150.00  136
  6  \w     34.00 100.00   0.75    1.00    --   12.20-178.00-180.00   88
  7  \w   -102.00 -76.50   0.75    1.00    --  -13.45 178.00-180.00   34
;
_diffrn_measurement_device 'four-circle diffractometer'
_diffrn_measurement_device_type 'SuperNova, Single source at offset, Atlas'
_diffrn_measurement_method '\w scans'
_diffrn_orient_matrix_type 'CrysAlisPro convention (1999,Acta A55,543-557)'
_diffrn_orient_matrix_UB_11 0.0458439000
_diffrn_orient_matrix_UB_12 -0.0455931000
_diffrn_orient_matrix_UB_13 0.0614718000
_diffrn_orient_matrix_UB_21 -0.0326064000
_diffrn_orient_matrix_UB_22 0.0642374000
_diffrn_orient_matrix_UB_23 0.0253238000
_diffrn_orient_matrix_UB_31 -0.0611615000
_diffrn_orient_matrix_UB_32 -0.0409907000
_diffrn_orient_matrix_UB_33 0.0328248000
_diffrn_radiation_monochromator mirror
_diffrn_radiation_probe x-ray
_diffrn_radiation_type 'Mo K\a'
_diffrn_radiation_wavelength 0.71073
_diffrn_reflns_av_R_equivalents 0.0233
_diffrn_reflns_av_unetI/netI 0.0215
_diffrn_reflns_Laue_measured_fraction_full 0.997
_diffrn_reflns_Laue_measured_fraction_max 0.997
_diffrn_reflns_limit_h_max 10
_diffrn_reflns_limit_h_min -10
_diffrn_reflns_limit_k_max 10
_diffrn_reflns_limit_k_min -10
_diffrn_reflns_limit_l_max 12
_diffrn_reflns_limit_l_min -12
_diffrn_reflns_number 9735
_diffrn_reflns_point_group_measured_fraction_full 0.997
_diffrn_reflns_point_group_measured_fraction_max 0.997
_diffrn_reflns_theta_full 24.997
_diffrn_reflns_theta_max 24.997
_diffrn_reflns_theta_min 3.195
_diffrn_source 'micro-focus sealed X-ray tube'
_diffrn_source_type 'SuperNova (Mo) X-ray Source'
_exptl_absorpt_coefficient_mu 2.119
_exptl_absorpt_correction_T_max 1.00000
_exptl_absorpt_correction_T_min 0.59771
_exptl_absorpt_correction_type multi-scan
_exptl_absorpt_process_details
;
CrysAlisPro 1.171.38.43 (Rigaku Oxford Diffraction, 2015)
Empirical absorption correction using spherical harmonics,
 implemented in SCALE3 ABSPACK scaling algorithm.
;
_exptl_crystal_colour 'metallic yellowish yellow'
_exptl_crystal_colour_lustre metallic
_exptl_crystal_colour_modifier yellowish
_exptl_crystal_colour_primary yellow
_exptl_crystal_density_diffrn 1.855
_exptl_crystal_density_method 'not measured'
_exptl_crystal_description plate
_exptl_crystal_F_000 400
_exptl_crystal_preparation 'heated 343 k'
_exptl_crystal_size_max 0.23
_exptl_crystal_size_mid 0.18
_exptl_crystal_size_min 0.12
_refine_diff_density_max 0.271
_refine_diff_density_min -0.486
_refine_diff_density_rms 0.063
_refine_ls_extinction_method none
_refine_ls_goodness_of_fit_ref 1.039
_refine_ls_hydrogen_treatment constr
_refine_ls_matrix_type full
_refine_ls_number_parameters 166
_refine_ls_number_reflns 2559
_refine_ls_number_restraints 0
_refine_ls_restrained_S_all 1.039
_refine_ls_R_factor_all 0.0199
_refine_ls_R_factor_gt 0.0185
_refine_ls_shift/su_max 0.004
_refine_ls_shift/su_mean 0.000
_refine_ls_structure_factor_coef Fsqd
_refine_ls_weighting_details 'w=1/[\s^2^(Fo^2^)+(0.0262P)^2^+0.0764P] where P=(Fo^2^+2Fc^2^)/3'
_refine_ls_weighting_scheme calc
_refine_ls_wR_factor_gt 0.0461
_refine_ls_wR_factor_ref 0.0469
_reflns_Friedel_coverage 0.000
_reflns_number_gt 2431
_reflns_number_total 2559
_reflns_threshold_expression 'I > 2\s(I)'
_cod_data_source_file d2dt03374g2.cif
_cod_data_source_block c5
_cod_depositor_comments 'Adding full bibliography for 7711878--7711882.cif.'
_cod_database_code 7711879
_shelx_shelxl_version_number 2018/3
_shelx_space_group_comment
;
The symmetry employed for this shelxl refinement is uniquely defined
by the following loop, which should always be used as a source of
symmetry information in preference to the above space-group names.
They are only intended as comments.
;
_shelx_estimated_absorpt_t_max 0.785
_shelx_estimated_absorpt_t_min 0.641
_olex2_refinement_description
;
1. Fixed Uiso
 At 1.2 times of:
  All C(H) groups
 At 1.5 times of:
  All C(H,H,H) groups
2.a Aromatic/amide H refined with riding coordinates:
 C00C(H00C), C00E(H00E), C00F(H00F), C00H(H00J)
2.b Idealised Me refined as rotating group:
 C00D(H00A,H00B,H00D), C00G(H00G,H00H,H00I), C00I(H00K,H00L,H00M)
;
_olex2_submission_special_instructions 'No special instructions were received'
_oxdiff_exptl_absorpt_empirical_details
;
Empirical correction (ABSPACK) includes:
- Absorption correction using spherical harmonics
- Frame scaling
;
_oxdiff_exptl_absorpt_empirical_full_max 1.520
_oxdiff_exptl_absorpt_empirical_full_min 0.708

loop_
_space_group_symop_operation_xyz
'x, y, z'
'-x, -y, -z'

loop_
_atom_site_label
_atom_site_type_symbol
_atom_site_fract_x
_atom_site_fract_y
_atom_site_fract_z
_atom_site_U_iso_or_equiv
_atom_site_adp_type
_atom_site_occupancy
_atom_site_site_symmetry_order
_atom_site_calc_flag
_atom_site_refinement_flags_posn
_atom_site_refinement_flags_adp
_atom_site_refinement_flags_occupancy
_atom_site_disorder_assembly
_atom_site_disorder_group
In1 In 0.36270(2) 0.61448(2) 0.29980(2) 0.03279(7) Uani 1 1 d . . . . .
Cl1 Cl 0.49347(7) 0.33228(7) 0.43795(6) 0.04229(15) Uani 1 1 d . . . . .
S1 S 0.11358(7) 0.66080(8) 0.42471(6) 0.04162(15) Uani 1 1 d . . . . .
Cl2 Cl 0.29121(8) 0.60661(8) 0.08597(6) 0.04999(16) Uani 1 1 d . . . . .
N2 N 0.3161(2) 0.8890(2) 0.24945(17) 0.0315(4) Uani 1 1 d . . . . .
N1 N 0.5882(2) 0.6984(2) 0.21936(18) 0.0368(4) Uani 1 1 d . . . . .
N3 N 0.1722(2) 0.9747(2) 0.27176(19) 0.0360(4) Uani 1 1 d . . . . .
N4 N -0.0714(2) 0.9627(3) 0.3624(2) 0.0454(5) Uani 1 1 d . . . . .
C009 C 0.5779(3) 0.8641(3) 0.1780(2) 0.0315(5) Uani 1 1 d . . . . .
C00A C 0.4270(3) 0.9670(3) 0.2003(2) 0.0325(5) Uani 1 1 d . . . . .
C00B C 0.0737(3) 0.8797(3) 0.3450(2) 0.0354(5) Uani 1 1 d . . . . .
C00C C 0.7086(3) 0.9295(3) 0.1187(2) 0.0441(6) Uani 1 1 d . . . . .
H00C H 0.702630 1.043704 0.088876 0.053 Uiso 1 1 calc R U . . .
C00D C 0.4075(3) 1.1485(3) 0.1717(3) 0.0460(6) Uani 1 1 d . . . . .
H00A H 0.297944 1.201580 0.165534 0.069 Uiso 1 1 calc R U . . .
H00B H 0.458172 1.200843 0.085090 0.069 Uiso 1 1 calc R U . . .
H00D H 0.453759 1.159782 0.246207 0.069 Uiso 1 1 calc R U . . .
C00E C 0.8466(3) 0.8228(4) 0.1047(3) 0.0534(7) Uani 1 1 d . . . . .
H00E H 0.934227 0.864972 0.065135 0.064 Uiso 1 1 calc R U . . .
C00F C 0.7219(3) 0.5975(3) 0.2048(3) 0.0500(6) Uani 1 1 d . . . . .
H00F H 0.726418 0.483730 0.233284 0.060 Uiso 1 1 calc R U . . .
C00G C -0.1151(3) 1.1444(3) 0.2949(3) 0.0562(7) Uani 1 1 d . . . . .
H00G H -0.064072 1.192788 0.341080 0.084 Uiso 1 1 calc R U . . .
H00H H -0.226599 1.181966 0.300545 0.084 Uiso 1 1 calc R U . . .
H00I H -0.083477 1.178376 0.198556 0.084 Uiso 1 1 calc R U . . .
C00H C 0.8542(3) 0.6568(4) 0.1487(3) 0.0571(7) Uani 1 1 d . . . . .
H00J H 0.947161 0.583782 0.141283 0.069 Uiso 1 1 calc R U . . .
C00I C -0.1897(3) 0.8805(4) 0.4491(3) 0.0567(7) Uani 1 1 d . . . . .
H00K H -0.204810 0.796746 0.418698 0.085 Uiso 1 1 calc R U . . .
H00L H -0.286498 0.961780 0.441315 0.085 Uiso 1 1 calc R U . . .
H00M H -0.155874 0.828726 0.544784 0.085 Uiso 1 1 calc R U . . .

loop_
_atom_site_aniso_label
_atom_site_aniso_U_11
_atom_site_aniso_U_22
_atom_site_aniso_U_33
_atom_site_aniso_U_23
_atom_site_aniso_U_13
_atom_site_aniso_U_12
In1 0.02943(11) 0.02314(11) 0.04022(11) -0.00690(7) 0.00169(7) -0.00565(7)
Cl1 0.0433(3) 0.0271(3) 0.0467(3) -0.0061(2) -0.0030(3) -0.0031(2)
S1 0.0358(3) 0.0359(3) 0.0480(3) -0.0111(3) 0.0085(3) -0.0108(3)
Cl2 0.0562(4) 0.0498(4) 0.0471(3) -0.0192(3) -0.0018(3) -0.0159(3)
N2 0.0323(10) 0.0272(10) 0.0328(9) -0.0090(8) -0.0017(8) -0.0062(8)
N1 0.0313(10) 0.0341(11) 0.0385(10) -0.0077(8) 0.0005(8) -0.0065(8)
N3 0.0328(10) 0.0293(10) 0.0434(10) -0.0136(8) -0.0002(8) -0.0034(8)
N4 0.0326(11) 0.0484(13) 0.0567(13) -0.0269(11) 0.0006(10) -0.0011(9)
C009 0.0346(11) 0.0345(13) 0.0256(10) -0.0075(9) -0.0032(9) -0.0135(10)
C00A 0.0411(12) 0.0302(12) 0.0260(10) -0.0076(9) -0.0027(9) -0.0121(10)
C00B 0.0330(12) 0.0390(13) 0.0359(11) -0.0180(10) -0.0011(10) -0.0048(10)
C00C 0.0493(15) 0.0485(15) 0.0366(12) -0.0104(11) -0.0001(11) -0.0245(12)
C00D 0.0569(16) 0.0342(14) 0.0524(14) -0.0181(12) 0.0054(13) -0.0197(12)
C00E 0.0322(13) 0.074(2) 0.0508(15) -0.0148(14) 0.0045(12) -0.0239(13)
C00F 0.0356(13) 0.0403(15) 0.0605(15) -0.0105(12) 0.0028(12) -0.0009(11)
C00G 0.0418(14) 0.0494(17) 0.0750(19) -0.0319(15) -0.0062(14) 0.0099(12)
C00H 0.0319(13) 0.062(2) 0.0640(17) -0.0159(15) 0.0061(13) -0.0039(13)
C00I 0.0339(13) 0.083(2) 0.0573(16) -0.0346(15) 0.0077(12) -0.0111(13)

loop_
_atom_type_symbol
_atom_type_description
_atom_type_scat_dispersion_real
_atom_type_scat_dispersion_imag
_atom_type_scat_source
C C 0.0033 0.0016 'International Tables Vol C Tables 4.2.6.8 and 6.1.1.4'
H H 0.0000 0.0000 'International Tables Vol C Tables 4.2.6.8 and 6.1.1.4'
Cl Cl 0.1484 0.1585 'International Tables Vol C Tables 4.2.6.8 and 6.1.1.4'
In In -0.7276 1.3100 'International Tables Vol C Tables 4.2.6.8 and 6.1.1.4'
N N 0.0061 0.0033 'International Tables Vol C Tables 4.2.6.8 and 6.1.1.4'
S S 0.1246 0.1234 'International Tables Vol C Tables 4.2.6.8 and 6.1.1.4'

loop_
_geom_angle_atom_site_label_1
_geom_angle_atom_site_label_2
_geom_angle_atom_site_label_3
_geom_angle
_geom_angle_site_symmetry_1
_geom_angle_site_symmetry_3
_geom_angle_publ_flag
Cl1 In1 S1 104.02(2) . . ?
Cl2 In1 Cl1 105.60(2) . . ?
Cl2 In1 S1 105.26(2) . . ?
N2 In1 Cl1 150.18(5) . . ?
N2 In1 S1 78.56(5) . . ?
N2 In1 Cl2 102.17(5) . . ?
N2 In1 N1 72.08(6) . . ?
N1 In1 Cl1 94.02(5) . . ?
N1 In1 S1 146.52(5) . . ?
N1 In1 Cl2 96.46(5) . . ?
C00B S1 In1 95.39(7) . . ?
N3 N2 In1 120.74(12) . . ?
C00A N2 In1 119.77(15) . . ?
C00A N2 N3 119.48(18) . . ?
C009 N1 In1 115.31(14) . . ?
C00F N1 In1 124.21(16) . . ?
C00F N1 C009 120.38(19) . . ?
C00B N3 N2 114.99(17) . . ?
C00B N4 C00G 120.0(2) . . ?
C00B N4 C00I 123.2(2) . . ?
C00I N4 C00G 116.8(2) . . ?
N1 C009 C00A 117.13(18) . . ?
N1 C009 C00C 119.6(2) . . ?
C00C C009 C00A 123.3(2) . . ?
N2 C00A C009 115.54(19) . . ?
N2 C00A C00D 122.9(2) . . ?
C009 C00A C00D 121.53(19) . . ?
N3 C00B S1 127.49(17) . . ?
N3 C00B N4 115.7(2) . . ?
N4 C00B S1 116.79(17) . . ?
C009 C00C H00C 120.4 . . ?
C00E C00C C009 119.3(2) . . ?
C00E C00C H00C 120.4 . . ?
C00A C00D H00A 109.5 . . ?
C00A C00D H00B 109.5 . . ?
C00A C00D H00D 109.5 . . ?
H00A C00D H00B 109.5 . . ?
H00A C00D H00D 109.5 . . ?
H00B C00D H00D 109.5 . . ?
C00C C00E H00E 120.1 . . ?
C00H C00E C00C 119.9(2) . . ?
C00H C00E H00E 120.1 . . ?
N1 C00F H00F 119.1 . . ?
N1 C00F C00H 121.8(3) . . ?
C00H C00F H00F 119.1 . . ?
N4 C00G H00G 109.5 . . ?
N4 C00G H00H 109.5 . . ?
N4 C00G H00I 109.5 . . ?
H00G C00G H00H 109.5 . . ?
H00G C00G H00I 109.5 . . ?
H00H C00G H00I 109.5 . . ?
C00E C00H C00F 119.0(2) . . ?
C00E C00H H00J 120.5 . . ?
C00F C00H H00J 120.5 . . ?
N4 C00I H00K 109.5 . . ?
N4 C00I H00L 109.5 . . ?
N4 C00I H00M 109.5 . . ?
H00K C00I H00L 109.5 . . ?
H00K C00I H00M 109.5 . . ?
H00L C00I H00M 109.5 . . ?

loop_
_geom_bond_atom_site_label_1
_geom_bond_atom_site_label_2
_geom_bond_distance
_geom_bond_site_symmetry_2
_geom_bond_publ_flag
In1 Cl1 2.4041(6) . ?
In1 S1 2.4665(6) . ?
In1 Cl2 2.4037(6) . ?
In1 N2 2.2312(18) . ?
In1 N1 2.2623(17) . ?
S1 C00B 1.752(2) . ?
N2 N3 1.360(2) . ?
N2 C00A 1.287(3) . ?
N1 C009 1.349(3) . ?
N1 C00F 1.330(3) . ?
N3 C00B 1.333(3) . ?
N4 C00B 1.344(3) . ?
N4 C00G 1.456(3) . ?
N4 C00I 1.452(3) . ?
C009 C00A 1.472(3) . ?
C009 C00C 1.398(3) . ?
C00A C00D 1.495(3) . ?
C00C H00C 0.9300 . ?
C00C C00E 1.381(4) . ?
C00D H00A 0.9600 . ?
C00D H00B 0.9600 . ?
C00D H00D 0.9600 . ?
C00E H00E 0.9300 . ?
C00E C00H 1.353(4) . ?
C00F H00F 0.9300 . ?
C00F C00H 1.380(4) . ?
C00G H00G 0.9600 . ?
C00G H00H 0.9600 . ?
C00G H00I 0.9600 . ?
C00H H00J 0.9300 . ?
C00I H00K 0.9600 . ?
C00I H00L 0.9600 . ?
C00I H00M 0.9600 . ?

loop_
_geom_torsion_atom_site_label_1
_geom_torsion_atom_site_label_2
_geom_torsion_atom_site_label_3
_geom_torsion_atom_site_label_4
_geom_torsion
_geom_torsion_site_symmetry_1
_geom_torsion_site_symmetry_2
_geom_torsion_site_symmetry_3
_geom_torsion_site_symmetry_4
_geom_torsion_publ_flag
In1 S1 C00B N3 -14.4(2) . . . . ?
In1 S1 C00B N4 167.55(16) . . . . ?
In1 N2 N3 C00B 10.5(2) . . . . ?
In1 N2 C00A C009 1.6(2) . . . . ?
In1 N2 C00A C00D -176.40(15) . . . . ?
In1 N1 C009 C00A 4.7(2) . . . . ?
In1 N1 C009 C00C -176.06(15) . . . . ?
In1 N1 C00F C00H 176.7(2) . . . . ?
N2 N3 C00B S1 5.0(3) . . . . ?
N2 N3 C00B N4 -177.01(18) . . . . ?
N1 C009 C00A N2 -4.2(3) . . . . ?
N1 C009 C00A C00D 173.76(19) . . . . ?
N1 C009 C00C C00E -0.7(3) . . . . ?
N1 C00F C00H C00E -1.4(4) . . . . ?
N3 N2 C00A C009 -179.25(17) . . . . ?
N3 N2 C00A C00D 2.8(3) . . . . ?
C009 N1 C00F C00H 0.5(4) . . . . ?
C009 C00C C00E C00H -0.2(4) . . . . ?
C00A N2 N3 C00B -168.70(19) . . . . ?
C00A C009 C00C C00E 178.5(2) . . . . ?
C00C C009 C00A N2 176.6(2) . . . . ?
C00C C009 C00A C00D -5.4(3) . . . . ?
C00C C00E C00H C00F 1.2(4) . . . . ?
C00F N1 C009 C00A -178.7(2) . . . . ?
C00F N1 C009 C00C 0.5(3) . . . . ?
C00G N4 C00B S1 -177.66(18) . . . . ?
C00G N4 C00B N3 4.1(3) . . . . ?
C00I N4 C00B S1 3.8(3) . . . . ?
C00I N4 C00B N3 -174.5(2) . . . . ?
